data_4332990
loop_
_publ_author_name
'Roggan, Stefan'
'Limberg, Christian'
'Ziemer, Burkhard'
'Siemons, Maike'
'Simon, Ulrich'

_publ_section_title
;
 Reactivity and Properties of
 [&#x2212;O&#x2212;BiIII...OMo&#x2212;]nChains
;
_journal_issue 22
_journal_name_full 'Inorganic Chemistry'
_journal_page_first 9020
_journal_page_last 9031
_journal_paper_doi 10.1021/ic061198c
_journal_volume 45
_journal_year 2006
_chemical_formula_sum 'C26 H29 Bi Mo'
_chemical_formula_weight 646.41
_chemical_name_systematic
; 
 ? 
;
_space_group_IT_number 2
_symmetry_space_group_name_Hall '-P 1'
_symmetry_space_group_name_H-M 'P -1'
_atom_sites_solution_hydrogens geom
_atom_sites_solution_primary direct
_atom_sites_solution_secondary difmap
_audit_creation_method SHELXL-97
_cell_angle_alpha 79.837(5)
_cell_angle_beta 84.125(5)
_cell_angle_gamma 81.073(5)
_cell_formula_units_Z 2
_cell_length_a 7.9109(5)
_cell_length_b 9.1244(7)
_cell_length_c 15.7401(9)
_cell_measurement_temperature 100(2)
_cell_volume 1101.49(13)
_computing_structure_refinement 'SHELXL-97 (Sheldrick, 1997)'
_computing_structure_solution 'SHELXS-97 (Sheldrick, 1990)'
_diffrn_ambient_temperature 100(2)
_diffrn_measured_fraction_theta_full 0.990
_diffrn_measured_fraction_theta_max 0.990
_diffrn_radiation_monochromator graphite
_diffrn_radiation_source 'fine-focus sealed tube'
_diffrn_radiation_type MoK\a
_diffrn_radiation_wavelength 0.71073
_diffrn_reflns_av_R_equivalents 0.0395
_diffrn_reflns_av_sigmaI/netI 0.0280
_diffrn_reflns_limit_h_max 11
_diffrn_reflns_limit_h_min -10
_diffrn_reflns_limit_k_max 13
_diffrn_reflns_limit_k_min -13
_diffrn_reflns_limit_l_max 23
_diffrn_reflns_limit_l_min -23
_diffrn_reflns_number 24860
_diffrn_reflns_theta_full 31.84
_diffrn_reflns_theta_max 31.84
_diffrn_reflns_theta_min 3.57
_exptl_absorpt_coefficient_mu 8.555
_exptl_absorpt_correction_T_max 0.3414
_exptl_absorpt_correction_T_min 0.2795
_exptl_crystal_density_diffrn 1.949
_exptl_crystal_density_method 'not measured'
_exptl_crystal_F_000 620
_exptl_crystal_size_max 0.20
_exptl_crystal_size_mid 0.17
_exptl_crystal_size_min 0.16
_refine_diff_density_max 1.560
_refine_diff_density_min -1.782
_refine_diff_density_rms 0.140
_refine_ls_extinction_coef 0.00152(12)
_refine_ls_extinction_expression Fc^*^=kFc[1+0.001xFc^2^\l^3^/sin(2\q)]^-1/4^
_refine_ls_extinction_method SHELXL
_refine_ls_goodness_of_fit_ref 1.194
_refine_ls_hydrogen_treatment mixed
_refine_ls_matrix_type full
_refine_ls_number_parameters 262
_refine_ls_number_reflns 7476
_refine_ls_number_restraints 0
_refine_ls_restrained_S_all 1.194
_refine_ls_R_factor_all 0.0309
_refine_ls_R_factor_gt 0.0274
_refine_ls_shift/su_max 0.001
_refine_ls_shift/su_mean 0.000
_refine_ls_structure_factor_coef Fsqd
_refine_ls_weighting_details 'calc w=1/[\s^2^(Fo^2^)+(0.0000P)^2^+2.6875P] where P=(Fo^2^+2Fc^2^)/3'
_refine_ls_weighting_scheme calc
_refine_ls_wR_factor_gt 0.0451
_refine_ls_wR_factor_ref 0.0458
_reflns_number_gt 7076
_reflns_number_total 7476
_reflns_threshold_expression >2sigma(I)
_cod_data_source_file ic061198csup1.cif
_cod_data_source_block d:\x-data\rogg51
_cod_database_code 4332990

loop_
_symmetry_equiv_pos_as_xyz
'x, y, z'
'-x, -y, -z'

loop_
_atom_site_label
_atom_site_type_symbol
_atom_site_fract_x
_atom_site_fract_y
_atom_site_fract_z
_atom_site_U_iso_or_equiv
_atom_site_adp_type
_atom_site_occupancy
_atom_site_symmetry_multiplicity
_atom_site_calc_flag
_atom_site_refinement_flags
C1 C 0.6937(3) -0.0254(3) 0.29107(18) 0.0120(5) Uani 1 1 d .
C2 C 0.7117(4) -0.0859(3) 0.37925(19) 0.0153(5) Uani 1 1 d .
C3 C 0.5730(4) -0.1423(3) 0.4293(2) 0.0195(6) Uani 1 1 d .
H3 H 0.5841 -0.1816 0.4888 0.023 Uiso 1 1 calc R
C4 C 0.4194(4) -0.1425(4) 0.3941(2) 0.0223(6) Uani 1 1 d .
H4 H 0.3262 -0.1808 0.4295 0.027 Uiso 1 1 calc R
C5 C 0.4020(4) -0.0864(4) 0.3071(2) 0.0199(6) Uani 1 1 d .
H5 H 0.2980 -0.0881 0.2822 0.024 Uiso 1 1 calc R
C6 C 0.5386(4) -0.0277(3) 0.25648(19) 0.0148(5) Uani 1 1 d .
H6 H 0.5259 0.0118 0.1971 0.018 Uiso 1 1 calc R
C7 C 0.8777(4) -0.0918(4) 0.4198(2) 0.0225(6) Uani 1 1 d .
H7A H 0.9067 0.0102 0.4143 0.027 Uiso 1 1 calc R
H7B H 0.9695 -0.1539 0.3903 0.027 Uiso 1 1 calc R
H7C H 0.8647 -0.1356 0.4812 0.027 Uiso 1 1 calc R
C8 C 0.7772(3) 0.1242(3) 0.08252(18) 0.0128(5) Uani 1 1 d .
C9 C 0.7580(4) 0.0105(3) 0.03591(19) 0.0139(5) Uani 1 1 d .
C10 C 0.6887(4) 0.0509(3) -0.04417(19) 0.0160(5) Uani 1 1 d .
H10 H 0.6758 -0.0257 -0.0759 0.019 Uiso 1 1 calc R
C11 C 0.6379(4) 0.2001(4) -0.07877(19) 0.0180(5) Uani 1 1 d .
H11 H 0.5912 0.2248 -0.1336 0.022 Uiso 1 1 calc R
C12 C 0.6556(4) 0.3128(3) -0.0333(2) 0.0181(5) Uani 1 1 d .
H12 H 0.6207 0.4153 -0.0563 0.022 Uiso 1 1 calc R
C13 C 0.7251(4) 0.2738(3) 0.04677(19) 0.0149(5) Uani 1 1 d .
H13 H 0.7375 0.3512 0.0779 0.018 Uiso 1 1 calc R
C14 C 0.8142(4) -0.1527(3) 0.0699(2) 0.0177(5) Uani 1 1 d .
H14A H 0.7710 -0.2154 0.0349 0.021 Uiso 1 1 calc R
H14B H 0.7685 -0.1763 0.1303 0.021 Uiso 1 1 calc R
H14C H 0.9399 -0.1725 0.0668 0.021 Uiso 1 1 calc R
C15 C 0.7147(4) 0.4454(3) 0.36276(19) 0.0150(5) Uani 1 1 d .
C16 C 0.6934(4) 0.5561(3) 0.2880(2) 0.0163(5) Uani 1 1 d .
H16 H 0.7182 0.6562 0.2820 0.020 Uiso 1 1 calc R
C17 C 0.6288(4) 0.4935(3) 0.2231(2) 0.0180(6) Uani 1 1 d .
H17 H 0.6045 0.5442 0.1666 0.022 Uiso 1 1 calc R
C18 C 0.6075(4) 0.3442(3) 0.2570(2) 0.0172(5) Uani 1 1 d .
H18 H 0.5645 0.2764 0.2280 0.021 Uiso 1 1 calc R
C19 C 0.6618(4) 0.3124(3) 0.3430(2) 0.0156(5) Uani 1 1 d .
H19 H 0.6628 0.2189 0.3808 0.019 Uiso 1 1 calc R
C20 C 0.7614(4) 0.4672(4) 0.4490(2) 0.0212(6) Uani 1 1 d .
H20A H 0.8322 0.3762 0.4756 0.025 Uiso 1 1 calc R
H20B H 0.6566 0.4872 0.4865 0.025 Uiso 1 1 calc R
H20C H 0.8258 0.5527 0.4413 0.025 Uiso 1 1 calc R
C21 C 1.1453(4) 0.4544(3) 0.2690(2) 0.0182(5) Uani 1 1 d .
C22 C 1.0536(4) 0.5585(3) 0.2062(2) 0.0189(6) Uani 1 1 d .
H22 H 1.0073 0.6591 0.2119 0.023 Uiso 1 1 calc R
C23 C 1.0413(4) 0.4895(4) 0.1331(2) 0.0219(6) Uani 1 1 d .
H23 H 0.9843 0.5348 0.0828 0.026 Uiso 1 1 calc R
C24 C 1.1288(4) 0.3422(4) 0.1488(2) 0.0233(6) Uani 1 1 d .
H24 H 1.1441 0.2715 0.1101 0.028 Uiso 1 1 calc R
C25 C 1.1903(4) 0.3175(4) 0.2324(2) 0.0195(6) Uani 1 1 d .
H25 H 1.2510 0.2261 0.2598 0.023 Uiso 1 1 calc R
C26 C 1.2041(4) 0.4853(4) 0.3498(2) 0.0258(7) Uani 1 1 d .
H26A H 1.2149 0.3928 0.3925 0.031 Uiso 1 1 calc R
H26B H 1.1205 0.5622 0.3731 0.031 Uiso 1 1 calc R
H26C H 1.3158 0.5215 0.3373 0.031 Uiso 1 1 calc R
Bi Bi 0.916226(13) 0.070580(12) 0.207458(7) 0.01040(3) Uani 1 1 d .
Mo Mo 0.89882(3) 0.36588(2) 0.254518(15) 0.01056(5) Uani 1 1 d .
H1 H 0.956(7) 0.248(6) 0.334(3) 0.047(14) Uiso 1 1 d .

loop_
_atom_site_aniso_label
_atom_site_aniso_U_11
_atom_site_aniso_U_22
_atom_site_aniso_U_33
_atom_site_aniso_U_23
_atom_site_aniso_U_13
_atom_site_aniso_U_12
C1 0.0125(11) 0.0090(11) 0.0147(12) -0.0028(9) -0.0015(9) -0.0011(9)
C2 0.0179(13) 0.0121(12) 0.0159(12) -0.0012(10) -0.0030(10) -0.0020(10)
C3 0.0236(15) 0.0179(13) 0.0153(13) 0.0007(11) 0.0012(11) -0.0035(11)
C4 0.0198(14) 0.0211(14) 0.0232(15) 0.0002(12) 0.0071(12) -0.0037(11)
C5 0.0136(12) 0.0186(14) 0.0265(15) -0.0015(12) 0.0009(11) -0.0036(10)
C6 0.0134(12) 0.0149(12) 0.0166(12) -0.0031(10) -0.0009(10) -0.0030(9)
C7 0.0262(16) 0.0224(15) 0.0189(14) 0.0023(12) -0.0093(12) -0.0053(12)
C8 0.0108(11) 0.0143(12) 0.0136(11) -0.0025(10) 0.0003(9) -0.0029(9)
C9 0.0136(11) 0.0131(12) 0.0152(12) -0.0018(10) 0.0015(10) -0.0046(9)
C10 0.0172(13) 0.0188(13) 0.0132(12) -0.0060(10) 0.0005(10) -0.0040(10)
C11 0.0160(13) 0.0243(14) 0.0139(12) -0.0035(11) -0.0027(10) -0.0020(11)
C12 0.0186(13) 0.0156(13) 0.0184(13) 0.0006(11) -0.0026(11) -0.0008(10)
C13 0.0171(12) 0.0138(12) 0.0145(12) -0.0028(10) -0.0012(10) -0.0038(10)
C14 0.0209(14) 0.0154(13) 0.0170(13) -0.0033(11) 0.0006(11) -0.0039(10)
C15 0.0128(12) 0.0123(12) 0.0197(13) -0.0041(10) 0.0007(10) -0.0006(9)
C16 0.0144(12) 0.0125(12) 0.0218(14) -0.0045(11) -0.0006(10) 0.0005(10)
C17 0.0166(13) 0.0164(13) 0.0206(13) -0.0048(11) -0.0054(11) 0.0039(10)
C18 0.0094(11) 0.0165(13) 0.0265(15) -0.0071(11) -0.0027(10) 0.0004(9)
C19 0.0109(11) 0.0136(12) 0.0220(13) -0.0036(11) 0.0021(10) -0.0023(9)
C20 0.0257(15) 0.0213(14) 0.0165(13) -0.0054(11) 0.0026(11) -0.0036(12)
C21 0.0131(12) 0.0174(13) 0.0249(14) -0.0032(11) -0.0013(11) -0.0046(10)
C22 0.0175(13) 0.0159(13) 0.0235(14) -0.0031(11) 0.0017(11) -0.0057(10)
C23 0.0250(15) 0.0234(15) 0.0184(14) -0.0014(12) 0.0009(12) -0.0108(12)
C24 0.0251(15) 0.0221(15) 0.0252(15) -0.0095(13) 0.0093(13) -0.0121(12)
C25 0.0113(12) 0.0178(13) 0.0292(16) -0.0042(12) 0.0027(11) -0.0036(10)
C26 0.0153(14) 0.0374(19) 0.0280(16) -0.0113(15) -0.0027(12) -0.0065(13)
Bi 0.00898(4) 0.00928(4) 0.01302(5) -0.00176(3) -0.00183(3) -0.00097(3)
Mo 0.00907(9) 0.00967(9) 0.01337(10) -0.00227(8) -0.00088(8) -0.00218(7)

loop_
_atom_type_symbol
_atom_type_description
_atom_type_scat_dispersion_real
_atom_type_scat_dispersion_imag
_atom_type_scat_source
C C 0.0033 0.0016 'International Tables Vol C Tables 4.2.6.8 and 6.1.1.4'
H H 0.0000 0.0000 'International Tables Vol C Tables 4.2.6.8 and 6.1.1.4'
Bi Bi -4.1077 10.2566 'International Tables Vol C Tables 4.2.6.8 and 6.1.1.4'
Mo Mo -1.6832 0.6857 'International Tables Vol C Tables 4.2.6.8 and 6.1.1.4'

loop_
_geom_angle_atom_site_label_1
_geom_angle_atom_site_label_2
_geom_angle_atom_site_label_3
_geom_angle
C6 C1 C2 118.7(3)
C6 C1 Bi 121.1(2)
C2 C1 Bi 120.2(2)
C3 C2 C1 119.1(3)
C3 C2 C7 119.6(3)
C1 C2 C7 121.4(3)
C4 C3 C2 121.5(3)
C4 C3 H3 119.3
C2 C3 H3 119.3
C3 C4 C5 119.8(3)
C3 C4 H4 120.1
C5 C4 H4 120.1
C4 C5 C6 119.4(3)
C4 C5 H5 120.3
C6 C5 H5 120.3
C5 C6 C1 121.5(3)
C5 C6 H6 119.2
C1 C6 H6 119.2
C2 C7 H7A 109.5
C2 C7 H7B 109.5
H7A C7 H7B 109.5
C2 C7 H7C 109.5
H7A C7 H7C 109.5
H7B C7 H7C 109.5
C13 C8 C9 118.6(3)
C13 C8 Bi 119.71(19)
C9 C8 Bi 121.4(2)
C10 C9 C8 119.0(3)
C10 C9 C14 119.7(3)
C8 C9 C14 121.3(3)
C11 C10 C9 121.6(3)
C11 C10 H10 119.2
C9 C10 H10 119.2
C12 C11 C10 119.8(3)
C12 C11 H11 120.1
C10 C11 H11 120.1
C11 C12 C13 119.0(3)
C11 C12 H12 120.5
C13 C12 H12 120.5
C12 C13 C8 121.9(3)
C12 C13 H13 119.1
C8 C13 H13 119.1
C9 C14 H14A 109.5
C9 C14 H14B 109.5
H14A C14 H14B 109.5
C9 C14 H14C 109.5
H14A C14 H14C 109.5
H14B C14 H14C 109.5
C16 C15 C19 106.3(3)
C16 C15 C20 126.9(3)
C19 C15 C20 126.4(3)
C16 C15 Mo 72.34(16)
C19 C15 Mo 72.03(16)
C20 C15 Mo 126.3(2)
C15 C16 C17 109.1(3)
C15 C16 Mo 71.43(16)
C17 C16 Mo 73.63(16)
C15 C16 H16 125.4
C17 C16 H16 125.4
Mo C16 H16 121.2
C18 C17 C16 108.2(3)
C18 C17 Mo 73.08(16)
C16 C17 Mo 70.29(16)
C18 C17 H17 125.9
C16 C17 H17 125.9
Mo C17 H17 122.4
C17 C18 C19 107.7(3)
C17 C18 Mo 71.93(17)
C19 C18 Mo 69.74(16)
C17 C18 H18 126.2
C19 C18 H18 126.2
Mo C18 H18 123.8
C18 C19 C15 108.7(3)
C18 C19 Mo 74.25(17)
C15 C19 Mo 71.19(16)
C18 C19 H19 125.7
C15 C19 H19 125.7
Mo C19 H19 120.6
C15 C20 H20A 109.5
C15 C20 H20B 109.5
H20A C20 H20B 109.5
C15 C20 H20C 109.5
H20A C20 H20C 109.5
H20B C20 H20C 109.5
C22 C21 C25 105.6(3)
C22 C21 C26 127.1(3)
C25 C21 C26 126.7(3)
C22 C21 Mo 71.98(17)
C25 C21 Mo 71.90(17)
C26 C21 Mo 127.0(2)
C21 C22 C23 109.7(3)
C21 C22 Mo 71.66(17)
C23 C22 Mo 73.77(18)
C21 C22 H22 125.2
C23 C22 H22 125.2
Mo C22 H22 121.1
C24 C23 C22 107.7(3)
C24 C23 Mo 73.51(19)
C22 C23 Mo 70.16(18)
C24 C23 H23 126.1
C22 C23 H23 126.1
Mo C23 H23 121.9
C23 C24 C25 108.2(3)
C23 C24 Mo 71.47(19)
C25 C24 Mo 69.64(17)
C23 C24 H24 125.9
C25 C24 H24 125.9
Mo C24 H24 124.6
C24 C25 C21 108.7(3)
C24 C25 Mo 74.70(18)
C21 C25 Mo 71.01(16)
C24 C25 H25 125.7
C21 C25 H25 125.7
Mo C25 H25 120.4
C21 C26 H26A 109.5
C21 C26 H26B 109.5
H26A C26 H26B 109.5
C21 C26 H26C 109.5
H26A C26 H26C 109.5
H26B C26 H26C 109.5
C1 Bi C8 94.84(10)
C1 Bi Mo 103.14(6)
C8 Bi Mo 102.03(7)
C15 Mo C21 104.03(11)
C15 Mo C22 104.67(11)
C21 Mo C22 36.35(11)
C15 Mo C19 36.78(10)
C21 Mo C19 135.64(11)
C22 Mo C19 140.44(10)
C15 Mo C16 36.23(11)
C21 Mo C16 102.39(11)
C22 Mo C16 82.58(11)
C19 Mo C16 60.02(11)
C15 Mo C25 134.59(11)
C21 Mo C25 37.09(11)
C22 Mo C25 60.13(11)
C19 Mo C25 146.14(12)
C16 Mo C25 139.02(11)
C15 Mo C23 133.60(11)
C21 Mo C23 60.77(12)
C22 Mo C23 36.07(11)
C19 Mo C23 154.27(12)
C16 Mo C23 100.49(12)
C25 Mo C23 59.59(12)
C15 Mo C17 60.52(11)
C21 Mo C17 130.46(11)
C22 Mo C17 98.24(11)
C19 Mo C17 59.52(11)
C16 Mo C17 36.08(10)
C25 Mo C17 154.25(12)
C23 Mo C17 94.77(12)
C15 Mo C18 60.65(10)
C21 Mo C18 161.72(10)
C22 Mo C18 133.20(11)
C19 Mo C18 36.01(11)
C16 Mo C18 59.44(10)
C25 Mo C18 161.18(11)
C23 Mo C18 121.09(12)
C17 Mo C18 34.99(11)
C15 Mo C24 163.22(11)
C21 Mo C24 60.56(11)
C22 Mo C24 59.22(11)
C19 Mo C24 159.93(11)
C16 Mo C24 135.48(12)
C25 Mo C24 35.66(12)
C23 Mo C24 35.02(12)
C17 Mo C24 122.90(12)
C18 Mo C24 132.88(11)
C15 Mo Bi 122.80(7)
C21 Mo Bi 119.46(8)
C22 Mo Bi 132.46(8)
C19 Mo Bi 86.86(7)
C16 Mo Bi 138.13(8)
C25 Mo Bi 82.74(8)
C23 Mo Bi 100.85(8)
C17 Mo Bi 106.47(7)
C18 Mo Bi 78.70(7)
C24 Mo Bi 73.27(8)
C15 Mo H1 78.3(18)
C21 Mo H1 83.2(19)
C22 Mo H1 119.2(19)
C19 Mo H1 71.0(19)
C16 Mo H1 114.2(18)
C25 Mo H1 75.1(19)
C23 Mo H1 134.7(19)
C17 Mo H1 130.4(19)
C18 Mo H1 101.9(19)
C24 Mo H1 104.6(18)
Bi Mo H1 72.4(18)

loop_
_geom_bond_atom_site_label_1
_geom_bond_atom_site_label_2
_geom_bond_distance
C1 C6 1.397(4)
C1 C2 1.413(4)
C1 Bi 2.279(3)
C2 C3 1.394(4)
C2 C7 1.508(4)
C3 C4 1.387(5)
C3 H3 0.9500
C4 C5 1.389(5)
C4 H4 0.9500
C5 C6 1.393(4)
C5 H5 0.9500
C6 H6 0.9500
C7 H7A 0.9800
C7 H7B 0.9800
C7 H7C 0.9800
C8 C13 1.397(4)
C8 C9 1.406(4)
C8 Bi 2.292(3)
C9 C10 1.393(4)
C9 C14 1.504(4)
C10 C11 1.387(4)
C10 H10 0.9500
C11 C12 1.384(4)
C11 H11 0.9500
C12 C13 1.392(4)
C12 H12 0.9500
C13 H13 0.9500
C14 H14A 0.9800
C14 H14B 0.9800
C14 H14C 0.9800
C15 C16 1.415(4)
C15 C19 1.436(4)
C15 C20 1.496(4)
C15 Mo 2.269(3)
C16 C17 1.427(4)
C16 Mo 2.281(3)
C16 H16 0.9500
C17 C18 1.402(4)
C17 Mo 2.325(3)
C17 H17 0.9500
C18 C19 1.429(4)
C18 Mo 2.340(3)
C18 H18 0.9500
C19 Mo 2.280(3)
C19 H19 0.9500
C20 H20A 0.9800
C20 H20B 0.9800
C20 H20C 0.9800
C21 C22 1.418(4)
C21 C25 1.448(4)
C21 C26 1.484(4)
C21 Mo 2.270(3)
C22 C23 1.423(4)
C22 Mo 2.274(3)
C22 H22 0.9500
C23 C24 1.405(5)
C23 Mo 2.321(3)
C23 H23 0.9500
C24 C25 1.419(5)
C24 Mo 2.348(3)
C24 H24 0.9500
C25 Mo 2.282(3)
C25 H25 0.9500
C26 H26A 0.9800
C26 H26B 0.9800
C26 H26C 0.9800
Bi Mo 2.8976(3)
Mo H1 1.56(5)

loop_
_geom_torsion_atom_site_label_1
_geom_torsion_atom_site_label_2
_geom_torsion_atom_site_label_3
_geom_torsion_atom_site_label_4
_geom_torsion
C6 C1 C2 C3 -1.5(4)
Bi C1 C2 C3 179.3(2)
C6 C1 C2 C7 177.9(3)
Bi C1 C2 C7 -1.3(4)
C1 C2 C3 C4 1.0(4)
C7 C2 C3 C4 -178.4(3)
C2 C3 C4 C5 0.5(5)
C3 C4 C5 C6 -1.3(5)
C4 C5 C6 C1 0.8(4)
C2 C1 C6 C5 0.7(4)
Bi C1 C6 C5 179.9(2)
C13 C8 C9 C10 0.3(4)
Bi C8 C9 C10 -173.3(2)
C13 C8 C9 C14 178.9(3)
Bi C8 C9 C14 5.4(4)
C8 C9 C10 C11 -0.2(4)
C14 C9 C10 C11 -178.8(3)
C9 C10 C11 C12 -0.1(5)
C10 C11 C12 C13 0.3(5)
C11 C12 C13 C8 -0.2(5)
C9 C8 C13 C12 -0.1(4)
Bi C8 C13 C12 173.6(2)
C19 C15 C16 C17 0.0(3)
C20 C15 C16 C17 -173.0(3)
Mo C15 C16 C17 64.5(2)
C19 C15 C16 Mo -64.50(19)
C20 C15 C16 Mo 122.6(3)
C15 C16 C17 C18 0.7(3)
Mo C16 C17 C18 63.7(2)
C15 C16 C17 Mo -63.0(2)
C16 C17 C18 C19 -1.0(3)
Mo C17 C18 C19 60.9(2)
C16 C17 C18 Mo -61.9(2)
C17 C18 C19 C15 1.0(3)
Mo C18 C19 C15 63.31(19)
C17 C18 C19 Mo -62.3(2)
C16 C15 C19 C18 -0.6(3)
C20 C15 C19 C18 172.4(3)
Mo C15 C19 C18 -65.3(2)
C16 C15 C19 Mo 64.70(19)
C20 C15 C19 Mo -122.3(3)
C25 C21 C22 C23 0.1(3)
C26 C21 C22 C23 172.4(3)
Mo C21 C22 C23 -64.4(2)
C25 C21 C22 Mo 64.5(2)
C26 C21 C22 Mo -123.2(3)
C21 C22 C23 C24 -1.3(4)
Mo C22 C23 C24 -64.4(2)
C21 C22 C23 Mo 63.1(2)
C22 C23 C24 C25 2.0(4)
Mo C23 C24 C25 -60.2(2)
C22 C23 C24 Mo 62.2(2)
C23 C24 C25 C21 -2.0(4)
Mo C24 C25 C21 -63.3(2)
C23 C24 C25 Mo 61.4(2)
C22 C21 C25 C24 1.1(3)
C26 C21 C25 C24 -171.2(3)
Mo C21 C25 C24 65.7(2)
C22 C21 C25 Mo -64.6(2)
C26 C21 C25 Mo 123.1(3)
C6 C1 Bi C8 -2.1(2)
C2 C1 Bi C8 177.1(2)
C6 C1 Bi Mo 101.5(2)
C2 C1 Bi Mo -79.3(2)
C13 C8 Bi C1 110.1(2)
C9 C8 Bi C1 -76.4(2)
C13 C8 Bi Mo 5.5(2)
C9 C8 Bi Mo 179.0(2)
C16 C15 Mo C21 91.89(18)
C19 C15 Mo C21 -153.70(17)
C20 C15 Mo C21 -31.4(3)
C16 C15 Mo C22 54.33(19)
C19 C15 Mo C22 168.74(17)
C20 C15 Mo C22 -68.9(3)
C16 C15 Mo C19 -114.4(2)
C20 C15 Mo C19 122.3(3)
C19 C15 Mo C16 114.4(2)
C20 C15 Mo C16 -123.2(3)
C16 C15 Mo C25 116.6(2)
C19 C15 Mo C25 -128.96(19)
C20 C15 Mo C25 -6.6(3)
C16 C15 Mo C23 29.1(2)
C19 C15 Mo C23 143.50(18)
C20 C15 Mo C23 -94.2(3)
C16 C15 Mo C17 -36.95(17)
C19 C15 Mo C17 77.47(18)
C20 C15 Mo C17 -160.2(3)
C16 C15 Mo C18 -77.33(18)
C19 C15 Mo C18 37.09(17)
C20 C15 Mo C18 159.4(3)
C16 C15 Mo C24 69.7(5)
C19 C15 Mo C24 -175.9(4)
C20 C15 Mo C24 -53.5(5)
C16 C15 Mo Bi -128.27(15)
C19 C15 Mo Bi -13.86(19)
C20 C15 Mo Bi 108.5(2)
C22 C21 Mo C15 -95.78(19)
C25 C21 Mo C15 150.38(19)
C26 C21 Mo C15 27.6(3)
C25 C21 Mo C22 -113.8(3)
C26 C21 Mo C22 123.4(4)
C22 C21 Mo C19 -118.1(2)
C25 C21 Mo C19 128.1(2)
C26 C21 Mo C19 5.3(4)
C22 C21 Mo C16 -58.6(2)
C25 C21 Mo C16 -172.40(19)
C26 C21 Mo C16 64.8(3)
C22 C21 Mo C25 113.8(3)
C26 C21 Mo C25 -122.8(4)
C22 C21 Mo C23 36.64(18)
C25 C21 Mo C23 -77.2(2)
C26 C21 Mo C23 160.0(3)
C22 C21 Mo C17 -32.8(2)
C25 C21 Mo C17 -146.59(19)
C26 C21 Mo C17 90.6(3)
C22 C21 Mo C18 -64.5(4)
C25 C21 Mo C18 -178.3(3)
C26 C21 Mo C18 58.9(5)
C22 C21 Mo C24 77.0(2)
C25 C21 Mo C24 -36.82(19)
C26 C21 Mo C24 -159.6(3)
C22 C21 Mo Bi 122.72(16)
C25 C21 Mo Bi 8.9(2)
C26 C21 Mo Bi -113.9(3)
C21 C22 Mo C15 93.85(19)
C23 C22 Mo C15 -148.36(19)
C23 C22 Mo C21 117.8(3)
C21 C22 Mo C19 104.4(2)
C23 C22 Mo C19 -137.8(2)
C21 C22 Mo C16 122.82(19)
C23 C22 Mo C16 -119.4(2)
C21 C22 Mo C25 -39.50(18)
C23 C22 Mo C25 78.3(2)
C21 C22 Mo C23 -117.8(3)
C21 C22 Mo C17 155.42(18)
C23 C22 Mo C17 -86.8(2)
C21 C22 Mo C18 157.15(18)
C23 C22 Mo C18 -85.1(2)
C21 C22 Mo C24 -81.0(2)
C23 C22 Mo C24 36.8(2)
C21 C22 Mo Bi -83.19(19)
C23 C22 Mo Bi 34.6(2)
C18 C19 Mo C15 116.6(2)
C18 C19 Mo C21 154.56(17)
C15 C19 Mo C21 37.9(2)
C18 C19 Mo C22 99.4(2)
C15 C19 Mo C22 -17.2(3)
C18 C19 Mo C16 78.20(18)
C15 C19 Mo C16 -38.42(17)
C18 C19 Mo C25 -147.0(2)
C15 C19 Mo C25 96.4(2)
C18 C19 Mo C23 33.7(3)
C15 C19 Mo C23 -82.9(3)
C18 C19 Mo C17 36.19(16)
C15 C19 Mo C17 -80.42(18)
C15 C19 Mo C18 -116.6(2)
C18 C19 Mo C24 -66.8(4)
C15 C19 Mo C24 176.5(3)
C18 C19 Mo Bi -75.02(16)
C15 C19 Mo Bi 168.37(16)
C17 C16 Mo C15 -117.3(3)
C15 C16 Mo C21 -96.91(18)
C17 C16 Mo C21 145.77(19)
C15 C16 Mo C22 -127.58(18)
C17 C16 Mo C22 115.1(2)
C15 C16 Mo C19 39.01(17)
C17 C16 Mo C19 -78.3(2)
C15 C16 Mo C25 -103.9(2)
C17 C16 Mo C25 138.8(2)
C15 C16 Mo C23 -159.02(17)
C17 C16 Mo C23 83.66(19)
C15 C16 Mo C17 117.3(3)
C15 C16 Mo C18 80.95(19)
C17 C16 Mo C18 -36.37(18)
C15 C16 Mo C24 -157.28(18)
C17 C16 Mo C24 85.4(2)
C15 C16 Mo Bi 81.41(19)
C17 C16 Mo Bi -35.9(2)
C24 C25 Mo C15 -158.78(18)
C21 C25 Mo C15 -42.3(3)
C24 C25 Mo C21 -116.5(3)
C24 C25 Mo C22 -77.8(2)
C21 C25 Mo C22 38.70(18)
C24 C25 Mo C19 144.5(2)
C21 C25 Mo C19 -99.0(2)
C24 C25 Mo C16 -105.1(2)
C21 C25 Mo C16 11.4(3)
C24 C25 Mo C23 -35.82(18)
C21 C25 Mo C23 80.6(2)
C24 C25 Mo C17 -41.8(3)
C21 C25 Mo C17 74.6(3)
C24 C25 Mo C18 61.9(4)
C21 C25 Mo C18 178.3(3)
C21 C25 Mo C24 116.5(3)
C24 C25 Mo Bi 71.33(17)
C21 C25 Mo Bi -172.21(19)
C24 C23 Mo C15 160.88(18)
C22 C23 Mo C15 44.5(3)
C24 C23 Mo C21 79.5(2)
C22 C23 Mo C21 -36.94(18)
C24 C23 Mo C22 116.4(3)
C24 C23 Mo C19 -144.0(2)
C22 C23 Mo C19 99.6(3)
C24 C23 Mo C16 177.87(19)
C22 C23 Mo C16 61.5(2)
C24 C23 Mo C25 36.47(19)
C22 C23 Mo C25 -79.9(2)
C24 C23 Mo C17 -146.2(2)
C22 C23 Mo C17 97.5(2)
C24 C23 Mo C18 -121.6(2)
C22 C23 Mo C18 122.00(19)
C22 C23 Mo C24 -116.4(3)
C24 C23 Mo Bi -38.36(19)
C22 C23 Mo Bi -154.75(17)
C18 C17 Mo C15 -79.96(19)
C16 C17 Mo C15 37.10(17)
C18 C17 Mo C21 -163.29(18)
C16 C17 Mo C21 -46.2(2)
C18 C17 Mo C22 177.80(18)
C16 C17 Mo C22 -65.1(2)
C18 C17 Mo C19 -37.25(17)
C16 C17 Mo C19 79.81(19)
C18 C17 Mo C16 -117.1(3)
C18 C17 Mo C25 146.9(2)
C16 C17 Mo C25 -96.1(3)
C18 C17 Mo C23 141.65(19)
C16 C17 Mo C23 -101.29(19)
C16 C17 Mo C18 117.1(3)
C18 C17 Mo C24 119.28(19)
C16 C17 Mo C24 -123.66(19)
C18 C17 Mo Bi 38.85(18)
C16 C17 Mo Bi 155.91(16)
C17 C18 Mo C15 79.57(19)
C19 C18 Mo C15 -37.89(16)
C17 C18 Mo C21 44.2(4)
C19 C18 Mo C21 -73.3(4)
C17 C18 Mo C22 -3.0(2)
C19 C18 Mo C22 -120.45(19)
C17 C18 Mo C19 117.5(2)
C17 C18 Mo C16 37.52(17)
C19 C18 Mo C16 -79.94(18)
C17 C18 Mo C25 -132.6(3)
C19 C18 Mo C25 109.9(4)
C17 C18 Mo C23 -46.2(2)
C19 C18 Mo C23 -163.68(17)
C19 C18 Mo C17 -117.5(2)
C17 C18 Mo C24 -88.0(2)
C19 C18 Mo C24 154.49(18)
C17 C18 Mo Bi -142.16(18)
C19 C18 Mo Bi 100.38(16)
C23 C24 Mo C15 -55.2(5)
C25 C24 Mo C15 63.2(5)
C23 C24 Mo C21 -80.1(2)
C25 C24 Mo C21 38.31(18)
C23 C24 Mo C22 -37.87(19)
C25 C24 Mo C22 80.6(2)
C23 C24 Mo C19 131.9(3)
C25 C24 Mo C19 -109.6(3)
C23 C24 Mo C16 -3.0(3)
C25 C24 Mo C16 115.4(2)
C23 C24 Mo C25 -118.4(3)
C25 C24 Mo C23 118.4(3)
C23 C24 Mo C17 41.4(2)
C25 C24 Mo C17 159.80(18)
C23 C24 Mo C18 84.4(2)
C25 C24 Mo C18 -157.15(18)
C23 C24 Mo Bi 140.5(2)
C25 C24 Mo Bi -101.10(18)
C1 Bi Mo C15 6.18(11)
C8 Bi Mo C15 104.14(11)
C1 Bi Mo C21 140.24(12)
C8 Bi Mo C21 -121.80(12)
C1 Bi Mo C22 -177.22(13)
C8 Bi Mo C22 -79.27(13)
C1 Bi Mo C19 -2.07(10)
C8 Bi Mo C19 95.88(10)
C1 Bi Mo C16 -37.87(14)
C8 Bi Mo C16 60.09(14)
C1 Bi Mo C25 145.63(11)
C8 Bi Mo C25 -116.42(11)
C1 Bi Mo C23 -157.32(11)
C8 Bi Mo C23 -59.37(11)
C1 Bi Mo C17 -58.98(11)
C8 Bi Mo C17 38.97(11)
C1 Bi Mo C18 -37.46(11)
C8 Bi Mo C18 60.49(11)
C1 Bi Mo C24 -179.15(12)
C8 Bi Mo C24 -81.20(12)
